data_4323582
loop_
_publ_author_name
'Wen-Yann Yeh'
'Charlotte L. Stern'
'Duward F. Shriver'

_publ_contact_author
;
D.F. Shriver
Department of Chemistry
Northwestern University
Evanston, IL 60208-3113, USA
;
_publ_contact_author_email ' Shriver@chem.nwu.edu '
_publ_contact_author_fax ' 847-491-7713 '
_publ_contact_author_phone ' 847-491-5655'
_publ_section_title
;
 Reactions of Triosmium Carbonyl Clusters with Thionylaniline. Crystal
 Structures of Os~3~(CO)~9~(\m~3~-NPh)(\m~3~-S),
 Os~3~(CO)~9~(\m~3~,\h^2^-(PhN)~2~SO)(\m~3~-S), and
 Os~3~(CO)~8~(NCMe)(\m~3~-NPh)(\m~3~-S).
;
_journal_name_full 'Inorganic Chemistry'
_journal_page_first 4408
_journal_page_last 4414
_journal_paper_doi 10.1021/ic961153j
_journal_volume 36
_journal_year 1997
_chemical_formula_sum 'C21 H10 N2 O10 Os3 S2'
_chemical_formula_weight 1085.04
_space_group_IT_number 2
_symmetry_cell_setting triclinic
_symmetry_Int_Tables_number 2
_symmetry_space_group_name_Hall '-P 1'
_symmetry_space_group_name_H-M 'P -1'
_audit_creation_date 'Mon Jul 28 15:16:06 1997'
_audit_creation_method 'from TEXRAY.INF file'
_cell_angle_alpha 113.17(3)
_cell_angle_beta 102.48(3)
_cell_angle_gamma 89.97(3)
_cell_formula_units_Z 4
_cell_length_a 9.723(4)
_cell_length_b 15.704(4)
_cell_length_c 18.455(7)
_cell_measurement_reflns_used 25
_cell_measurement_temperature 153.2
_cell_measurement_theta_max 27.3
_cell_measurement_theta_min 21.8
_cell_volume 2518.2(17)
_computing_cell_refinement 'MSC/AFC Diffractometer Control'
_computing_data_collection 'MSC/AFC Diffractometer Control'
_computing_data_reduction teXsan
_computing_publication_material teXsan
_computing_structure_refinement teXsan
_computing_structure_solution SAPI91
_diffrn_ambient_temperature 153.2
_diffrn_measurement_device CAD4
_diffrn_measurement_method 'omega/theta scans'
_diffrn_orient_matrix_UB_11 0.08390
_diffrn_orient_matrix_UB_12 -0.03488
_diffrn_orient_matrix_UB_13 -0.01243
_diffrn_orient_matrix_UB_21 -0.05245
_diffrn_orient_matrix_UB_22 -0.05830
_diffrn_orient_matrix_UB_23 -0.00648
_diffrn_orient_matrix_UB_31 -0.03743
_diffrn_orient_matrix_UB_32 -0.01503
_diffrn_orient_matrix_UB_33 -0.05895
_diffrn_radiation_monochromator graphite
_diffrn_radiation_source 'X-ray tube'
_diffrn_radiation_type MoKalpha
_diffrn_radiation_wavelength 0.7107
_diffrn_reflns_av_R_equivalents 4.42
_diffrn_reflns_limit_h_max 11
_diffrn_reflns_limit_h_min -11
_diffrn_reflns_limit_k_max 19
_diffrn_reflns_limit_k_min -17
_diffrn_reflns_limit_l_max 0
_diffrn_reflns_limit_l_min -22
_diffrn_reflns_number 10198
_diffrn_reflns_theta_max 25.98
_diffrn_standards_decay_% 0.00
_diffrn_standards_interval_count 90
_diffrn_standards_number 3
_exptl_absorpt_coefficient_mu 15.316
_exptl_absorpt_correction_T_max 1.000
_exptl_absorpt_correction_T_min 0.897
_exptl_absorpt_correction_type refdelf
_exptl_absorpt_process_details Walker&Stuart_DIFABS
_exptl_crystal_colour yellow
_exptl_crystal_density_diffrn 2.862
_exptl_crystal_description columnar
_exptl_crystal_F_000 1960.00
_exptl_crystal_size_max 0.240
_exptl_crystal_size_mid 0.210
_exptl_crystal_size_min 0.090
_refine_diff_density_max 1.21
_refine_diff_density_min -1.20
_refine_ls_extinction_coef 1.58111
_refine_ls_extinction_method Zachariasen_type_2_Gaussian_isotropic
_refine_ls_goodness_of_fit_obs 1.312
_refine_ls_hydrogen_treatment noref
_refine_ls_matrix_type full
_refine_ls_number_parameters 686
_refine_ls_number_reflns 7182
_refine_ls_number_restraints 0
_refine_ls_R_factor_obs 0.0298
_refine_ls_shift/esd_max 0.8060
_refine_ls_structure_factor_coef F
_refine_ls_weighting_scheme sigma
_refine_ls_wR_factor_obs 0.0255
_reflns_number_observed 7182
_reflns_number_total 9872
_reflns_observed_criterion 3.00
_cod_data_source_file ic961153j_2.cif
_cod_data_source_block compound2
_cod_original_cell_volume 2518(1)
_cod_original_sg_symbol_H-M 'P -1 '
_cod_original_formula_sum 'C21 H10 N2 O10 Os3 S2 '
_cod_database_code 4323582

loop_
_symmetry_equiv_pos_as_xyz
'   +x,   +y,   +z'
'   -x,   -y,   -z'

loop_
_atom_site_aniso_label
_atom_site_aniso_U_11
_atom_site_aniso_U_22
_atom_site_aniso_U_33
_atom_site_aniso_U_12
_atom_site_aniso_U_13
_atom_site_aniso_U_23
Os(1) 0.0145(2) 0.0172(2) 0.0132(2) 0.0006(2) 0.0017(1) 0.0062(2)
Os(2) 0.0169(2) 0.0201(2) 0.0166(2) 0.0046(2) 0.0038(1) 0.0083(2)
Os(3) 0.0174(2) 0.0185(2) 0.0136(2) 0.0012(2) 0.0023(1) 0.0070(2)
Os(4) 0.0133(2) 0.0158(2) 0.0113(2) 0.0020(2) 0.0016(1) 0.0051(2)
Os(5) 0.0135(2) 0.0145(2) 0.0130(2) 0.0025(2) 0.0033(1) 0.0054(2)
Os(6) 0.0153(2) 0.0143(2) 0.0123(2) 0.0010(2) 0.0032(1) 0.0053(2)
S(1) 0.019(1) 0.018(1) 0.018(1) -0.001(1) -0.0003(9) 0.007(1)
S(2) 0.021(1) 0.021(1) 0.020(1) 0.001(1) 0.0050(10) 0.008(1)
S(3) 0.017(1) 0.014(1) 0.012(1) 0.0007(10) 0.0018(9) 0.002(1)
S(4) 0.020(1) 0.019(1) 0.016(1) 0.002(1) 0.0054(10) 0.005(1)
O(1) 0.036(4) 0.033(5) 0.037(5) 0.010(4) 0.008(3) 0.020(4)
O(2) 0.046(5) 0.031(5) 0.025(4) -0.004(4) 0.009(3) 0.008(4)
O(3) 0.027(4) 0.033(5) 0.055(5) -0.001(4) 0.008(4) 0.024(5)
O(4) 0.027(4) 0.046(6) 0.052(6) -0.003(4) -0.003(4) 0.024(5)
O(5) 0.046(5) 0.029(5) 0.027(4) 0.008(4) 0.016(4) 0.002(4)
O(6) 0.053(5) 0.037(6) 0.053(6) 0.029(4) 0.018(4) 0.033(5)
O(7) 0.033(4) 0.028(5) 0.026(4) -0.003(3) 0.003(3) 0.014(4)
O(8) 0.024(4) 0.065(7) 0.046(5) 0.004(4) 0.015(4) 0.035(5)
O(9) 0.048(5) 0.036(5) 0.024(4) -0.008(4) -0.014(4) 0.011(4)
O(10) 0.018(3) 0.028(5) 0.022(4) -0.007(3) 0.002(3) 0.004(4)
O(11) 0.041(4) 0.019(5) 0.026(4) 0.005(4) 0.004(3) 0.011(4)
O(12) 0.031(4) 0.044(6) 0.017(4) 0.003(4) 0.005(3) 0.010(4)
O(13) 0.018(4) 0.042(5) 0.024(4) -0.005(3) 0.005(3) -0.001(4)
O(14) 0.040(4) 0.045(6) 0.019(4) 0.008(4) 0.012(3) 0.012(4)
O(15) 0.019(4) 0.020(4) 0.026(4) -0.002(3) -0.006(3) 0.001(4)
O(16) 0.034(4) 0.014(4) 0.031(4) 0.003(3) 0.005(3) 0.007(4)
O(17) 0.044(4) 0.028(5) 0.014(4) 0.001(4) -0.010(3) 0.005(4)
O(18) 0.038(4) 0.020(5) 0.032(4) 0.004(3) 0.005(3) 0.017(4)
O(19) 0.030(4) 0.042(6) 0.034(5) -0.002(4) 0.019(3) 0.009(4)
O(20) 0.021(3) 0.028(5) 0.023(4) 0.000(3) 0.003(3) 0.006(4)
N(1) 0.018(4) 0.019(5) 0.009(4) -0.007(3) 0.001(3) 0.003(4)
N(2) 0.014(4) 0.015(5) 0.014(4) -0.003(3) 0.003(3) 0.003(4)
N(3) 0.019(4) 0.016(5) 0.001(4) 0.000(3) -0.001(3) 0.001(4)
N(4) 0.010(4) 0.011(4) 0.007(4) -0.005(3) -0.002(3) -0.003(4)
C(1) 0.020(5) 0.024(6) 0.009(5) 0.002(4) 0.004(4) 0.013(5)
C(2) 0.024(5) 0.012(6) 0.014(5) -0.010(4) 0.001(4) 0.005(5)
C(3) 0.012(5) 0.033(7) 0.025(6) 0.002(4) -0.001(4) 0.014(6)
C(4) 0.017(5) 0.040(8) 0.035(7) 0.012(5) 0.005(5) 0.023(6)
C(5) 0.019(5) 0.034(7) 0.029(6) 0.001(5) -0.004(4) 0.025(6)
C(6) 0.016(5) 0.027(7) 0.032(6) -0.002(4) 0.008(4) 0.014(6)
C(7) 0.017(5) 0.024(6) 0.027(6) 0.003(4) 0.007(4) 0.019(5)
C(8) 0.027(6) 0.025(7) 0.018(6) 0.002(5) 0.000(4) 0.005(5)
C(9) 0.032(5) 0.014(6) 0.014(5) 0.008(5) 0.002(4) 0.004(5)
C(10) 0.018(5) 0.021(6) 0.016(5) 0.003(4) 0.005(4) 0.008(5)
C(11) 0.024(5) 0.026(6) 0.018(5) 0.001(4) 0.006(4) 0.012(5)
C(12) 0.027(6) 0.029(7) 0.023(6) -0.002(5) 0.008(4) 0.005(6)
C(13) 0.026(5) 0.022(6) 0.034(6) 0.005(5) 0.020(5) 0.016(5)
C(14) 0.010(5) 0.035(7) 0.040(7) -0.003(4) 0.007(4) 0.018(6)
C(15) 0.024(5) 0.021(6) 0.018(5) 0.000(4) -0.002(4) 0.012(5)
C(16) 0.012(4) 0.020(6) 0.027(6) 0.000(4) 0.004(4) 0.015(5)
C(17) 0.025(5) 0.024(6) 0.020(6) 0.000(5) 0.006(4) 0.010(5)
C(18) 0.032(6) 0.019(6) 0.027(6) 0.003(5) 0.017(5) 0.011(5)
C(19) 0.033(6) 0.023(6) 0.029(6) 0.016(5) 0.021(5) 0.011(6)
C(20) 0.024(6) 0.042(8) 0.039(7) 0.011(5) 0.014(5) 0.011(7)
C(21) 0.017(5) 0.038(8) 0.024(6) 0.000(5) -0.003(4) 0.003(6)
C(22) 0.021(5) 0.034(7) 0.010(5) 0.002(5) 0.002(4) 0.012(5)
C(23) 0.011(4) 0.022(6) 0.029(6) 0.001(4) 0.002(4) 0.012(5)
C(24) 0.020(5) 0.026(6) 0.015(5) 0.005(4) 0.001(4) 0.013(5)
C(25) 0.020(5) 0.025(6) 0.025(6) 0.005(4) 0.001(4) 0.010(5)
C(26) 0.024(5) 0.017(6) 0.028(6) 0.010(4) 0.016(4) 0.018(5)
C(27) 0.020(5) 0.026(7) 0.005(5) -0.003(4) -0.003(4) 0.004(5)
C(28) 0.025(5) 0.023(6) 0.017(5) 0.004(5) 0.006(4) 0.009(5)
C(29) 0.027(5) 0.026(7) 0.004(5) 0.008(5) 0.001(4) 0.008(5)
C(30) 0.025(5) 0.013(6) 0.019(6) 0.002(4) 0.004(4) -0.001(5)
C(31) 0.018(5) 0.006(5) 0.013(5) 0.001(4) 0.001(4) 0.000(4)
C(32) 0.022(5) 0.024(6) 0.032(6) 0.001(4) 0.007(4) 0.019(6)
C(33) 0.022(5) 0.020(6) 0.038(7) 0.002(4) 0.013(5) 0.010(6)
C(34) 0.036(6) 0.027(7) 0.046(7) 0.007(5) 0.029(5) 0.020(6)
C(35) 0.045(7) 0.023(7) 0.023(6) 0.004(5) 0.014(5) 0.009(6)
C(36) 0.022(5) 0.024(6) 0.018(5) 0.003(4) 0.003(4) 0.011(5)
C(37) 0.019(5) 0.013(5) 0.023(5) 0.000(4) 0.012(4) 0.009(5)
C(38) 0.021(5) 0.024(6) 0.024(6) 0.007(4) 0.009(4) 0.006(5)
C(39) 0.030(5) 0.021(6) 0.016(5) -0.012(5) 0.004(4) -0.002(5)
C(40) 0.037(6) 0.023(7) 0.022(6) 0.006(5) 0.021(5) 0.002(5)
C(41) 0.025(5) 0.033(7) 0.034(7) 0.009(5) 0.018(5) 0.007(6)
C(42) 0.018(5) 0.038(7) 0.008(5) -0.005(5) 0.002(4) 0.000(5)

loop_
_atom_site_label
_atom_site_fract_x
_atom_site_fract_y
_atom_site_fract_z
_atom_site_U_iso_or_equiv
_atom_site_thermal_displace_type
_atom_site_calc_flag
_atom_site_calc_attached_atom
Os(1) 0.54827(4) 0.29457(3) 0.59045(2) 0.01519(10) Uij ? ?
Os(2) 0.22786(4) 0.35919(3) 0.51214(2) 0.0176(1) Uij ? ?
Os(3) 0.40123(4) 0.29990(3) 0.40345(2) 0.0165(1) Uij ? ?
Os(4) 0.95700(4) 0.25661(3) 0.10199(2) 0.01376(10) Uij ? ?
Os(5) 0.65227(4) 0.36225(3) 0.07287(2) 0.01365(10) Uij ? ?
Os(6) 0.81335(4) 0.34847(3) -0.03820(2) 0.01396(10) Uij ? ?
S(1) 0.4722(2) 0.4126(2) 0.5410(1) 0.0190(7) Uij ? ?
S(2) 0.3370(2) 0.1476(2) 0.4820(1) 0.0210(7) Uij ? ?
S(3) 0.9010(2) 0.4084(2) 0.1068(1) 0.0154(6) Uij ? ?
S(4) 0.7334(2) 0.1460(2) -0.0312(1) 0.0186(6) Uij ? ?
O(1) 0.6499(7) 0.1386(6) 0.6429(4) 0.034(2) Uij ? ?
O(2) 0.6013(7) 0.4403(6) 0.7638(4) 0.035(2) Uij ? ?
O(3) 0.8536(7) 0.3488(5) 0.6006(5) 0.036(2) Uij ? ?
O(4) -0.0435(7) 0.2355(6) 0.4056(5) 0.042(3) Uij ? ?
O(5) 0.1418(7) 0.4666(6) 0.6732(4) 0.036(2) Uij ? ?
O(6) 0.1267(8) 0.5133(6) 0.4615(5) 0.042(3) Uij ? ?
O(7) 0.2917(7) 0.4276(5) 0.3215(4) 0.029(2) Uij ? ?
O(8) 0.6854(7) 0.3057(6) 0.3566(4) 0.040(3) Uij ? ?
O(9) 0.1997(8) 0.1581(6) 0.2536(4) 0.040(2) Uij ? ?
O(10) 0.2128(6) 0.1193(5) 0.4147(4) 0.025(2) Uij ? ?
O(11) 1.0311(7) 0.0612(5) 0.0862(4) 0.029(2) Uij ? ?
O(12) 0.9926(7) 0.3352(6) 0.2846(4) 0.031(2) Uij ? ?
O(13) 1.2661(7) 0.3213(6) 0.1292(4) 0.033(2) Uij ? ?
O(14) 0.5733(7) 0.3913(6) 0.2330(4) 0.034(2) Uij ? ?
O(15) 0.3692(6) 0.2830(5) -0.0485(4) 0.026(2) Uij ? ?
O(16) 0.5780(7) 0.5569(5) 0.0968(4) 0.028(2) Uij ? ?
O(17) 0.5806(7) 0.2599(5) -0.1929(4) 0.032(2) Uij ? ?
O(18) 0.7377(7) 0.5317(5) -0.0462(4) 0.029(2) Uij ? ?
O(19) 1.0643(7) 0.3599(6) -0.1112(4) 0.035(2) Uij ? ?
O(20) 0.6081(6) 0.1464(5) -0.0910(4) 0.026(2) Uij ? ?
N(1) 0.3208(7) 0.2521(6) 0.5566(4) 0.017(2) Uij ? ?
N(2) 0.4734(7) 0.2026(6) 0.4623(4) 0.015(2) Uij ? ?
N(3) 0.7281(7) 0.2243(6) 0.0648(4) 0.013(2) Uij ? ?
N(4) 0.8759(7) 0.2153(5) -0.0284(4) 0.012(2) Uij ? ?
C(1) 0.6039(9) 0.1939(7) 0.6239(5) 0.015(3) Uij ? ?
C(2) 0.5796(9) 0.3851(7) 0.6997(6) 0.018(3) Uij ? ?
C(3) 0.7414(9) 0.3298(8) 0.5968(6) 0.023(3) Uij ? ?
C(4) 0.0587(10) 0.2836(8) 0.4483(6) 0.028(3) Uij ? ?
C(5) 0.1748(9) 0.4249(8) 0.6138(6) 0.025(3) Uij ? ?
C(6) 0.1652(9) 0.4554(8) 0.4789(6) 0.024(3) Uij ? ?
C(7) 0.3369(9) 0.3836(7) 0.3563(6) 0.020(3) Uij ? ?
C(8) 0.580(1) 0.2985(8) 0.3719(6) 0.025(3) Uij ? ?
C(9) 0.2794(10) 0.2082(7) 0.3108(6) 0.021(3) Uij ? ?
C(10) 0.2395(9) 0.2359(7) 0.6085(5) 0.018(3) Uij ? ?
C(11) 0.2845(9) 0.2769(7) 0.6931(6) 0.022(3) Uij ? ?
C(12) 0.2037(10) 0.2641(8) 0.7412(6) 0.028(3) Uij ? ?
C(13) 0.0741(10) 0.2096(7) 0.7063(6) 0.024(3) Uij ? ?
C(14) 0.0300(9) 0.1689(8) 0.6257(7) 0.027(3) Uij ? ?
C(15) 0.1087(9) 0.1823(7) 0.5753(6) 0.021(3) Uij ? ?
C(16) 0.5513(9) 0.1266(7) 0.4176(6) 0.018(3) Uij ? ?
C(17) 0.4800(10) 0.0556(7) 0.3455(6) 0.022(3) Uij ? ?
C(18) 0.550(1) -0.0201(7) 0.3048(6) 0.024(3) Uij ? ?
C(19) 0.691(1) -0.0228(8) 0.3353(6) 0.026(3) Uij ? ?
C(20) 0.762(1) 0.0489(9) 0.4048(7) 0.036(3) Uij ? ?
C(21) 0.6949(10) 0.1233(8) 0.4476(6) 0.031(3) Uij ? ?
C(22) 0.9995(9) 0.1321(8) 0.0926(6) 0.021(3) Uij ? ?
C(23) 0.9833(9) 0.3047(7) 0.2170(6) 0.021(3) Uij ? ?
C(24) 1.1501(9) 0.2963(7) 0.1184(6) 0.019(3) Uij ? ?
C(25) 0.6037(9) 0.3784(8) 0.1732(6) 0.024(3) Uij ? ?
C(26) 0.4755(10) 0.3100(7) -0.0016(6) 0.018(3) Uij ? ?
C(27) 0.6070(9) 0.4834(8) 0.0871(5) 0.019(3) Uij ? ?
C(28) 0.6699(10) 0.2895(7) -0.1354(6) 0.021(3) Uij ? ?
C(29) 0.7670(9) 0.4631(8) -0.0407(5) 0.019(3) Uij ? ?
C(30) 0.9740(10) 0.3532(7) -0.0824(6) 0.021(3) Uij ? ?
C(31) 0.6431(9) 0.1747(6) 0.0963(5) 0.014(2) Uij ? ?
C(32) 0.5053(9) 0.1425(7) 0.0570(6) 0.023(3) Uij ? ?
C(33) 0.4236(10) 0.0960(8) 0.0857(6) 0.026(3) Uij ? ?
C(34) 0.483(1) 0.0827(8) 0.1561(7) 0.031(3) Uij ? ?
C(35) 0.619(1) 0.1138(8) 0.1946(6) 0.030(3) Uij ? ?
C(36) 0.7015(9) 0.1593(7) 0.1653(6) 0.021(3) Uij ? ?
C(37) 0.9456(9) 0.1555(7) -0.0906(6) 0.017(3) Uij ? ?
C(38) 0.8691(9) 0.1082(7) -0.1699(6) 0.023(3) Uij ? ?
C(39) 0.9315(10) 0.0460(7) -0.2287(6) 0.026(3) Uij ? ?
C(40) 1.074(1) 0.0334(8) -0.2078(6) 0.027(3) Uij ? ?
C(41) 1.1508(10) 0.0833(8) -0.1318(6) 0.031(3) Uij ? ?
C(42) 1.0890(9) 0.1435(8) -0.0711(5) 0.024(3) Uij ? ?
H(1) 0.372 0.314 0.718 0.026 Uij ? ?
H(2) 0.236 0.293 0.799 0.033 Uij ? ?
H(3) 0.018 0.202 0.740 0.029 Uij ? ?
H(4) -0.057 0.130 0.602 0.033 Uij ? ?
H(5) 0.073 0.155 0.518 0.025 Uij ? ?
H(6) 0.383 0.058 0.324 0.027 Uij ? ?
H(7) 0.500 -0.069 0.256 0.029 Uij ? ?
H(8) 0.739 -0.074 0.308 0.032 Uij ? ?
H(9) 0.860 0.047 0.424 0.043 Uij ? ?
H(10) 0.746 0.171 0.497 0.037 Uij ? ?
H(11) 0.465 0.152 0.009 0.028 Uij ? ?
H(12) 0.328 0.073 0.058 0.032 Uij ? ?
H(13) 0.427 0.052 0.177 0.037 Uij ? ?
H(14) 0.659 0.104 0.242 0.036 Uij ? ?
H(15) 0.798 0.180 0.192 0.025 Uij ? ?
H(16) 0.773 0.118 -0.184 0.028 Uij ? ?
H(17) 0.877 0.013 -0.283 0.031 Uij ? ?
H(18) 1.116 -0.010 -0.247 0.033 Uij ? ?
H(19) 1.249 0.077 -0.119 0.037 Uij ? ?
H(20) 1.144 0.176 -0.017 0.029 Uij ? ?

loop_
_atom_type_symbol
_atom_type_oxidation_number
_atom_type_number_in_cell
_atom_type_scat_dispersion_real
_atom_type_scat_dispersion_imag
_atom_type_scat_source
Os 0 12 -1.216 7.603 'International Tables'
S 0 8 0.125 0.123 'International Tables'
O 0 40 0.011 0.006 'International Tables'
N 0 8 0.006 0.003 'International Tables'
C 0 84 0.003 0.002 'International Tables'
H 0 40 0.000 0.000 'International Tables'

loop_
_geom_angle_atom_site_label_1
_geom_angle_atom_site_label_2
_geom_angle_atom_site_label_3
_geom_angle
_geom_angle_site_symmetry_1
_geom_angle_site_symmetry_2
_geom_angle_site_symmetry_3
_geom_angle_publ_flag
S(1) Os(1) N(1) 83.0(2) ? ? ? yes
S(1) Os(1) N(2) 82.4(2) ? ? ? yes
S(1) Os(1) C(1) 176.5(3) ? ? ? yes
S(1) Os(1) C(2) 90.1(3) ? ? ? yes
S(1) Os(1) C(3) 89.6(3) ? ? ? yes
N(1) Os(1) N(2) 67.3(2) ? ? ? yes
N(1) Os(1) C(1) 95.2(3) ? ? ? yes
N(1) Os(1) C(2) 103.8(3) ? ? ? yes
N(1) Os(1) C(3) 167.7(3) ? ? ? yes
N(2) Os(1) C(1) 94.2(3) ? ? ? yes
N(2) Os(1) C(2) 168.9(3) ? ? ? yes
N(2) Os(1) C(3) 102.1(3) ? ? ? yes
C(1) Os(1) C(2) 93.2(4) ? ? ? yes
C(1) Os(1) C(3) 91.7(4) ? ? ? yes
C(2) Os(1) C(3) 85.9(4) ? ? ? yes
Os(3) Os(2) S(1) 54.67(6) ? ? ? yes
Os(3) Os(2) N(1) 85.3(2) ? ? ? yes
Os(3) Os(2) C(4) 100.5(3) ? ? ? yes
Os(3) Os(2) C(5) 158.3(3) ? ? ? yes
Os(3) Os(2) C(6) 93.0(3) ? ? ? yes
S(1) Os(2) N(1) 82.3(2) ? ? ? yes
S(1) Os(2) C(4) 155.1(3) ? ? ? yes
S(1) Os(2) C(5) 103.7(3) ? ? ? yes
S(1) Os(2) C(6) 92.9(3) ? ? ? yes
N(1) Os(2) C(4) 94.4(4) ? ? ? yes
N(1) Os(2) C(5) 90.4(3) ? ? ? yes
N(1) Os(2) C(6) 175.0(3) ? ? ? yes
C(4) Os(2) C(5) 101.0(4) ? ? ? yes
C(4) Os(2) C(6) 90.5(4) ? ? ? yes
C(5) Os(2) C(6) 89.5(4) ? ? ? yes
Os(2) Os(3) S(1) 54.50(6) ? ? ? yes
Os(2) Os(3) N(2) 85.6(2) ? ? ? yes
Os(2) Os(3) C(7) 92.6(3) ? ? ? yes
Os(2) Os(3) C(8) 153.8(3) ? ? ? yes
Os(2) Os(3) C(9) 102.3(3) ? ? ? yes
S(1) Os(3) N(2) 81.9(2) ? ? ? yes
S(1) Os(3) C(7) 97.0(3) ? ? ? yes
S(1) Os(3) C(8) 99.3(3) ? ? ? yes
S(1) Os(3) C(9) 156.6(3) ? ? ? yes
N(2) Os(3) C(7) 178.2(3) ? ? ? yes
N(2) Os(3) C(8) 90.5(4) ? ? ? yes
N(2) Os(3) C(9) 94.9(4) ? ? ? yes
C(7) Os(3) C(8) 91.0(4) ? ? ? yes
C(7) Os(3) C(9) 85.6(4) ? ? ? yes
C(8) Os(3) C(9) 103.9(4) ? ? ? yes
S(3) Os(4) N(3) 83.9(2) ? ? ? yes
S(3) Os(4) N(4) 82.6(2) ? ? ? yes
S(3) Os(4) C(22) 177.3(3) ? ? ? yes
S(3) Os(4) C(23) 89.1(3) ? ? ? yes
S(3) Os(4) C(24) 87.7(3) ? ? ? yes
N(3) Os(4) N(4) 67.7(2) ? ? ? yes
N(3) Os(4) C(22) 95.3(3) ? ? ? yes
N(3) Os(4) C(23) 100.0(3) ? ? ? yes
N(3) Os(4) C(24) 168.0(3) ? ? ? yes
N(4) Os(4) C(22) 94.7(3) ? ? ? yes
N(4) Os(4) C(23) 165.8(3) ? ? ? yes
N(4) Os(4) C(24) 102.8(3) ? ? ? yes
C(22) Os(4) C(23) 93.6(4) ? ? ? yes
C(22) Os(4) C(24) 92.8(4) ? ? ? yes
C(23) Os(4) C(24) 88.3(4) ? ? ? yes
Os(6) Os(5) S(3) 54.82(6) ? ? ? yes
Os(6) Os(5) N(3) 85.0(2) ? ? ? yes
Os(6) Os(5) C(25) 160.6(3) ? ? ? yes
Os(6) Os(5) C(26) 98.4(3) ? ? ? yes
Os(6) Os(5) C(27) 94.0(3) ? ? ? yes
S(3) Os(5) N(3) 82.9(2) ? ? ? yes
S(3) Os(5) C(25) 106.2(3) ? ? ? yes
S(3) Os(5) C(26) 153.2(3) ? ? ? yes
S(3) Os(5) C(27) 91.8(3) ? ? ? yes
N(3) Os(5) C(25) 88.5(4) ? ? ? yes
N(3) Os(5) C(26) 94.6(3) ? ? ? yes
N(3) Os(5) C(27) 174.0(3) ? ? ? yes
C(25) Os(5) C(26) 100.4(4) ? ? ? yes
C(25) Os(5) C(27) 90.5(4) ? ? ? yes
C(26) Os(5) C(27) 91.4(4) ? ? ? yes
Os(5) Os(6) S(3) 54.47(5) ? ? ? yes
Os(5) Os(6) N(4) 86.0(2) ? ? ? yes
Os(5) Os(6) C(28) 98.5(3) ? ? ? yes
Os(5) Os(6) C(29) 92.9(3) ? ? ? yes
Os(5) Os(6) C(30) 160.8(3) ? ? ? yes
S(3) Os(6) N(4) 81.7(2) ? ? ? yes
S(3) Os(6) C(28) 152.8(3) ? ? ? yes
S(3) Os(6) C(29) 95.4(3) ? ? ? yes
S(3) Os(6) C(30) 106.4(3) ? ? ? yes
N(4) Os(6) C(28) 94.8(4) ? ? ? yes
N(4) Os(6) C(29) 176.9(3) ? ? ? yes
N(4) Os(6) C(30) 89.8(4) ? ? ? yes
C(28) Os(6) C(29) 88.2(4) ? ? ? yes
C(28) Os(6) C(30) 100.5(4) ? ? ? yes
C(29) Os(6) C(30) 90.2(4) ? ? ? yes
Os(1) S(1) Os(2) 92.15(9) ? ? ? yes
Os(1) S(1) Os(3) 92.16(9) ? ? ? yes
Os(2) S(1) Os(3) 70.84(7) ? ? ? yes
O(10) S(2) N(1) 110.9(4) ? ? ? yes
O(10) S(2) N(2) 110.9(4) ? ? ? yes
N(1) S(2) N(2) 88.7(4) ? ? ? yes
Os(4) S(3) Os(5) 91.15(8) ? ? ? yes
Os(4) S(3) Os(6) 92.23(8) ? ? ? yes
Os(5) S(3) Os(6) 70.71(6) ? ? ? yes
O(20) S(4) N(3) 111.0(4) ? ? ? yes
O(20) S(4) N(4) 111.3(4) ? ? ? yes
N(3) S(4) N(4) 89.1(3) ? ? ? yes
Os(1) N(1) Os(2) 102.5(3) ? ? ? yes
Os(1) N(1) S(2) 93.1(3) ? ? ? yes
Os(1) N(1) C(10) 125.6(6) ? ? ? yes
Os(2) N(1) S(2) 115.1(4) ? ? ? yes
Os(2) N(1) C(10) 110.8(6) ? ? ? yes
S(2) N(1) C(10) 109.0(6) ? ? ? yes
Os(1) N(2) Os(3) 103.6(3) ? ? ? yes
Os(1) N(2) S(2) 92.1(3) ? ? ? yes
Os(1) N(2) C(16) 124.0(6) ? ? ? yes
Os(3) N(2) S(2) 114.5(4) ? ? ? yes
Os(3) N(2) C(16) 115.5(5) ? ? ? yes
S(2) N(2) C(16) 105.2(6) ? ? ? yes
Os(4) N(3) Os(5) 102.0(3) ? ? ? yes
Os(4) N(3) S(4) 93.0(3) ? ? ? yes
Os(4) N(3) C(31) 126.1(5) ? ? ? yes
Os(5) N(3) S(4) 115.5(4) ? ? ? yes
Os(5) N(3) C(31) 113.4(5) ? ? ? yes
S(4) N(3) C(31) 105.9(6) ? ? ? yes
Os(4) N(4) Os(6) 103.5(3) ? ? ? yes
Os(4) N(4) S(4) 92.3(3) ? ? ? yes
Os(4) N(4) C(37) 124.5(6) ? ? ? yes
Os(6) N(4) S(4) 112.9(3) ? ? ? yes
Os(6) N(4) C(37) 115.5(6) ? ? ? yes
S(4) N(4) C(37) 106.0(6) ? ? ? yes
Os(1) C(1) O(1) 172.6(8) ? ? ? yes
Os(1) C(2) O(2) 177.8(8) ? ? ? yes
Os(1) C(3) O(3) 178.8(10) ? ? ? yes
Os(2) C(4) O(4) 176.8(9) ? ? ? yes
Os(2) C(5) O(5) 177.3(9) ? ? ? yes
Os(2) C(6) O(6) 177.8(9) ? ? ? yes
Os(3) C(7) O(7) 173.8(9) ? ? ? yes
Os(3) C(8) O(8) 174.2(10) ? ? ? yes
Os(3) C(9) O(9) 174.6(9) ? ? ? yes
N(1) C(10) C(11) 121.9(8) ? ? ? yes
N(1) C(10) C(15) 120.9(8) ? ? ? yes
C(11) C(10) C(15) 117.1(8) ? ? ? yes
C(10) C(11) C(12) 121.1(9) ? ? ? yes
C(11) C(12) C(13) 120.4(9) ? ? ? yes
C(12) C(13) C(14) 119.5(9) ? ? ? yes
C(13) C(14) C(15) 121.3(9) ? ? ? yes
C(10) C(15) C(14) 120.5(9) ? ? ? yes
N(2) C(16) C(17) 119.6(8) ? ? ? yes
N(2) C(16) C(21) 121.1(9) ? ? ? yes
C(17) C(16) C(21) 119.3(9) ? ? ? yes
C(16) C(17) C(18) 120.5(9) ? ? ? yes
C(17) C(18) C(19) 119.7(10) ? ? ? yes
C(18) C(19) C(20) 119.7(9) ? ? ? yes
C(19) C(20) C(21) 122.0(9) ? ? ? yes
C(16) C(21) C(20) 118.8(10) ? ? ? yes
Os(4) C(22) O(11) 176.0(8) ? ? ? yes
Os(4) C(23) O(12) 176.5(8) ? ? ? yes
Os(4) C(24) O(13) 179.0(9) ? ? ? yes
Os(5) C(25) O(14) 177.4(10) ? ? ? yes
Os(5) C(26) O(15) 175.4(9) ? ? ? yes
Os(5) C(27) O(16) 178.6(8) ? ? ? yes
Os(6) C(28) O(17) 175.5(9) ? ? ? yes
Os(6) C(29) O(18) 176.8(8) ? ? ? yes
Os(6) C(30) O(19) 175.1(9) ? ? ? yes
N(3) C(31) C(32) 120.0(8) ? ? ? yes
N(3) C(31) C(36) 121.0(8) ? ? ? yes
C(32) C(31) C(36) 119.0(9) ? ? ? yes
C(31) C(32) C(33) 120.9(10) ? ? ? yes
C(32) C(33) C(34) 119.6(9) ? ? ? yes
C(33) C(34) C(35) 119.6(9) ? ? ? yes
C(34) C(35) C(36) 120(1) ? ? ? yes
C(31) C(36) C(35) 120.1(9) ? ? ? yes
N(4) C(37) C(38) 120.4(8) ? ? ? yes
N(4) C(37) C(42) 120.8(8) ? ? ? yes
C(38) C(37) C(42) 118.8(8) ? ? ? yes
C(37) C(38) C(39) 121.2(8) ? ? ? yes
C(38) C(39) C(40) 119.3(9) ? ? ? yes
C(39) C(40) C(41) 119.8(9) ? ? ? yes
C(40) C(41) C(42) 121.6(9) ? ? ? yes
C(37) C(42) C(41) 119.2(9) ? ? ? yes

loop_
_geom_bond_atom_site_label_1
_geom_bond_atom_site_label_2
_geom_bond_distance
_geom_bond_site_symmetry_1
_geom_bond_site_symmetry_2
_geom_bond_publ_flag
Os(1) S(1) 2.421(3) ? ? yes
Os(1) N(1) 2.192(7) ? ? yes
Os(1) N(2) 2.186(7) ? ? yes
Os(1) C(1) 1.95(1) ? ? yes
Os(1) C(2) 1.912(10) ? ? yes
Os(1) C(3) 1.924(9) ? ? yes
Os(2) Os(3) 2.7787(7) ? ? yes
Os(2) S(1) 2.395(2) ? ? yes
Os(2) N(1) 2.254(8) ? ? yes
Os(2) C(4) 1.89(1) ? ? yes
Os(2) C(5) 1.94(1) ? ? yes
Os(2) C(6) 1.90(1) ? ? yes
Os(3) S(1) 2.400(3) ? ? yes
Os(3) N(2) 2.233(8) ? ? yes
Os(3) C(7) 1.88(1) ? ? yes
Os(3) C(8) 1.943(10) ? ? yes
Os(3) C(9) 1.895(10) ? ? yes
Os(4) S(3) 2.417(3) ? ? yes
Os(4) N(3) 2.179(7) ? ? yes
Os(4) N(4) 2.188(7) ? ? yes
Os(4) C(22) 1.95(1) ? ? yes
Os(4) C(23) 1.91(1) ? ? yes
Os(4) C(24) 1.900(9) ? ? yes
Os(5) Os(6) 2.7820(7) ? ? yes
Os(5) S(3) 2.399(2) ? ? yes
Os(5) N(3) 2.247(8) ? ? yes
Os(5) C(25) 1.93(1) ? ? yes
Os(5) C(26) 1.90(1) ? ? yes
Os(5) C(27) 1.88(1) ? ? yes
Os(6) S(3) 2.409(2) ? ? yes
Os(6) N(4) 2.242(8) ? ? yes
Os(6) C(28) 1.907(10) ? ? yes
Os(6) C(29) 1.87(1) ? ? yes
Os(6) C(30) 1.927(9) ? ? yes
S(2) O(10) 1.455(6) ? ? yes
S(2) N(1) 1.712(8) ? ? yes
S(2) N(2) 1.758(7) ? ? yes
S(4) O(20) 1.458(7) ? ? yes
S(4) N(3) 1.726(7) ? ? yes
S(4) N(4) 1.742(7) ? ? yes
O(1) C(1) 1.12(1) ? ? yes
O(2) C(2) 1.13(1) ? ? yes
O(3) C(3) 1.11(1) ? ? yes
O(4) C(4) 1.17(1) ? ? yes
O(5) C(5) 1.15(1) ? ? yes
O(6) C(6) 1.12(1) ? ? yes
O(7) C(7) 1.14(1) ? ? yes
O(8) C(8) 1.14(1) ? ? yes
O(9) C(9) 1.15(1) ? ? yes
O(11) C(22) 1.12(1) ? ? yes
O(12) C(23) 1.13(1) ? ? yes
O(13) C(24) 1.14(1) ? ? yes
O(14) C(25) 1.15(1) ? ? yes
O(15) C(26) 1.15(1) ? ? yes
O(16) C(27) 1.14(1) ? ? yes
O(17) C(28) 1.14(1) ? ? yes
O(18) C(29) 1.15(1) ? ? yes
O(19) C(30) 1.14(1) ? ? yes
N(1) C(10) 1.46(1) ? ? yes
N(2) C(16) 1.47(1) ? ? yes
N(3) C(31) 1.48(1) ? ? yes
N(4) C(37) 1.47(1) ? ? yes
C(10) C(11) 1.40(1) ? ? yes
C(10) C(15) 1.40(1) ? ? yes
C(11) C(12) 1.37(1) ? ? yes
C(12) C(13) 1.40(1) ? ? yes
C(13) C(14) 1.33(1) ? ? yes
C(14) C(15) 1.40(1) ? ? yes
C(16) C(17) 1.39(1) ? ? yes
C(16) C(21) 1.40(1) ? ? yes
C(17) C(18) 1.40(1) ? ? yes
C(18) C(19) 1.37(1) ? ? yes
C(19) C(20) 1.37(1) ? ? yes
C(20) C(21) 1.38(1) ? ? yes
C(31) C(32) 1.37(1) ? ? yes
C(31) C(36) 1.39(1) ? ? yes
C(32) C(33) 1.39(1) ? ? yes
C(33) C(34) 1.40(1) ? ? yes
C(34) C(35) 1.35(1) ? ? yes
C(35) C(36) 1.39(1) ? ? yes
C(37) C(38) 1.39(1) ? ? yes
C(37) C(42) 1.39(1) ? ? yes
C(38) C(39) 1.40(1) ? ? yes
C(39) C(40) 1.39(1) ? ? yes
C(40) C(41) 1.35(1) ? ? yes
C(41) C(42) 1.40(1) ? ? yes
